data_4000030
loop_
_publ_author_name
'Bourgogne, Cyril'
'Fur, Yvette Le'
'Juen, Patrick'
'Masson, Patrick'
'Nicoud, Jean-Fran\,cois'
'Masse, Ren\'e'

_publ_section_title
;
 Tetra(4-methoxyphenyl)phosphonium Iodide: A Twinned Crystal Built Up
 with Three-Dimensional Octupolar Nonlinear Optical Chromophores
;
_journal_coden_ASTM CMATEX
_journal_issue 4
_journal_name_full 'Chemistry of Materials'
_journal_page_first 1025
_journal_page_last 1033
_journal_paper_doi 10.1021/cm991155c
_journal_volume 12
_journal_year 2000
_chemical_formula_moiety '[(C7H7O)4 P1] I1'
_chemical_formula_sum 'C28 H28 I O4 P'
_chemical_formula_weight 586.41
_space_group_IT_number 19
_space_group_name_Hall 'P 2ac 2ab'
_space_group_name_H-M_alt 'P 21 21 21'
_symmetry_cell_setting orthorhombic
_symmetry_Int_Tables_number 19
_symmetry_space_group_name_Hall 'P 2ac 2ab'
_symmetry_space_group_name_H-M 'P 21 21 21'
_cell_angle_alpha 90
_cell_angle_beta 90
_cell_angle_gamma 90
_cell_formula_units_Z 4
_cell_length_a 10.131(3)
_cell_length_b 10.131(3)
_cell_length_c 25.682(6)
_cell_measurement_reflns_used 0
_cell_measurement_temperature 296.2
_cell_measurement_theta_max 0.0
_cell_measurement_theta_min 0.0
_cell_volume 2635.9(9)
_computing_cell_refinement 'Nonius Kappa CCD'
_computing_data_collection 'Nonius Kappa CCD'
_computing_data_reduction 'teXsan for Windows (MSC, 1997)'
_computing_publication_material 'teXsan for Windows (MSC, 1997)'
_computing_structure_refinement 'teXsan for Windows (MSC, 1997)'
_computing_structure_solution 'SIR92 (Altomare, et. al. 1993)'
_diffrn_ambient_temperature 296.2
_diffrn_measurement_device 'Nonius Kappa-CCD'
_diffrn_measurement_method ?
_diffrn_orient_matrix_UB_11 0.00000
_diffrn_orient_matrix_UB_12 0.00000
_diffrn_orient_matrix_UB_13 0.00000
_diffrn_orient_matrix_UB_21 0.00000
_diffrn_orient_matrix_UB_22 0.00000
_diffrn_orient_matrix_UB_23 0.00000
_diffrn_orient_matrix_UB_31 0.00000
_diffrn_orient_matrix_UB_32 0.00000
_diffrn_orient_matrix_UB_33 0.00000
_diffrn_radiation_detector 'CCD Camera'
_diffrn_radiation_monochromator graphite
_diffrn_radiation_source 'X-Ray fine focus'
_diffrn_radiation_type 'Ag K\a'
_diffrn_radiation_wavelength 0.5608
_diffrn_reflns_av_R_equivalents 0.034
_diffrn_reflns_av_sigmaI/netI 0.099
_diffrn_reflns_limit_h_max 11
_diffrn_reflns_limit_h_min 0
_diffrn_reflns_limit_k_max 11
_diffrn_reflns_limit_k_min 0
_diffrn_reflns_limit_l_max 30
_diffrn_reflns_limit_l_min 0
_diffrn_reflns_number 15346
_diffrn_reflns_reduction_process 'Lp corrections applied'
_diffrn_reflns_theta_max 19.26
_diffrn_reflns_theta_min 2.02
_diffrn_standards_decay_% 0.00
_diffrn_standards_interval_count 0
_diffrn_standards_number 3
_exptl_absorpt_coefficient_mu 0.697
_exptl_absorpt_correction_type none
_exptl_crystal_colour 'pale yellow'
_exptl_crystal_density_diffrn 1.478
_exptl_crystal_density_meas ?
_exptl_crystal_description 'sqarred platelet'
_exptl_crystal_F_000 1184.00
_exptl_crystal_size_max 0.37
_exptl_crystal_size_mid 0.35
_exptl_crystal_size_min 0.13
_refine_diff_density_max 0.57
_refine_diff_density_min -0.48
_refine_ls_abs_structure_details ?
_refine_ls_abs_structure_Flack ?
_refine_ls_extinction_coef ?
_refine_ls_extinction_method none
_refine_ls_goodness_of_fit_all 1.163
_refine_ls_goodness_of_fit_ref 1.160
_refine_ls_hydrogen_treatment noref
_refine_ls_matrix_type full
_refine_ls_number_constraints 0
_refine_ls_number_parameters 307
_refine_ls_number_reflns 2189
_refine_ls_number_restraints 0
_refine_ls_R_factor_all 0.0482
_refine_ls_R_factor_gt 0.0480
_refine_ls_shift/su_max 0.0000
_refine_ls_shift/su_mean 0.0000
_refine_ls_structure_factor_coef F
_refine_ls_weighting_details 'w = 1/[\s^2^(Fo) + 0.00002|Fo|^2^]'
_refine_ls_weighting_scheme sigma
_refine_ls_wR_factor_all 0.0320
_refine_ls_wR_factor_ref 0.0320
_reflns_number_gt 2189
_reflns_number_total 2550
_reflns_threshold_expression I>1.20\s(I)
_cod_data_source_file cm991155c.cif
_cod_data_source_block '_Template_texray.inf'
_cod_original_sg_symbol_H-M 'P 21 21 21 '
_cod_original_formula_sum 'C28 H28 O4 P1 I1 '
_cod_database_code 4000030

loop_
_symmetry_equiv_pos_as_xyz
'   +x,   +y,   +z'
'1/2-x,   -y,1/2+z'
'1/2+x,1/2-y,   -z'
'   -x,1/2+y,1/2-z'

loop_
_atom_site_label
_atom_site_fract_x
_atom_site_fract_y
_atom_site_fract_z
_atom_site_U_iso_or_equiv
_atom_site_occupancy
_atom_site_refinement_flags
_atom_site_adp_type
_atom_site_calc_flag
_atom_site_calc_attached_atom
I 0.68555(5) -0.37392(5) 0.60402(2) 0.0610(1) 1.000 . Uani d ?
P 0.2798(1) 0.0582(2) 0.62621(6) 0.0318(4) 1.000 . Uani d ?
O1 0.3844(5) 0.4500(4) 0.4607(2) 0.053(2) 1.000 . Uani d ?
O2 0.6981(5) -0.0229(4) 0.7849(2) 0.0484(13) 1.000 . Uani d ?
O3 0.1360(5) -0.4490(5) 0.5267(2) 0.059(2) 1.000 . Uani d ?
O4 -0.1952(5) 0.2632(5) 0.7337(2) 0.053(1) 1.000 . Uani d ?
C1 0.3218(6) 0.1655(5) 0.5738(2) 0.031(2) 1.000 . Uani d ?
C2 0.4143(6) 0.2677(6) 0.5814(2) 0.038(2) 1.000 . Uani d ?
C3 0.4317(6) 0.3619(7) 0.5419(3) 0.040(2) 1.000 . Uani d ?
C4 0.3597(5) 0.3530(6) 0.4961(2) 0.034(2) 1.000 . Uani d ?
C5 0.2745(6) 0.2508(7) 0.4881(2) 0.037(2) 1.000 . Uani d ?
C6 0.2557(6) 0.1585(6) 0.5271(2) 0.038(2) 1.000 . Uani d ?
C7 0.2940(8) 0.4696(8) 0.4197(3) 0.059(2) 1.000 . Uani d ?
C11 0.4121(6) 0.0405(6) 0.6730(2) 0.034(2) 1.000 . Uani d ?
C12 0.5105(6) -0.0534(6) 0.6666(2) 0.039(2) 1.000 . Uani d ?
C13 0.6060(6) -0.0690(6) 0.7036(2) 0.037(2) 1.000 . Uani d ?
C14 0.6045(7) 0.0056(7) 0.7489(2) 0.036(2) 1.000 . Uani d ?
C15 0.5077(7) 0.1026(7) 0.7550(3) 0.039(2) 1.000 . Uani d ?
C16 0.4141(6) 0.1191(7) 0.7170(2) 0.039(2) 1.000 . Uani d ?
C17 0.6992(8) 0.0531(7) 0.8314(3) 0.057(2) 1.000 . Uani d ?
C21 0.2347(5) -0.0981(5) 0.5987(2) 0.033(2) 1.000 . Uani d ?
C22 0.3245(7) -0.1664(6) 0.5664(2) 0.043(2) 1.000 . Uani d ?
C23 0.2874(6) -0.2823(6) 0.5432(3) 0.042(2) 1.000 . Uani d ?
C24 0.1611(7) -0.3331(6) 0.5513(2) 0.037(2) 1.000 . Uani d ?
C25 0.0708(7) -0.2676(7) 0.5819(3) 0.046(2) 1.000 . Uani d ?
C26 0.1082(6) -0.1488(6) 0.6062(3) 0.043(2) 1.000 . Uani d ?
C27 0.0128(8) -0.5107(7) 0.5372(3) 0.052(2) 1.000 . Uani d ?
C31 0.1399(5) 0.1281(7) 0.6590(2) 0.034(2) 1.000 . Uani d ?
C32 0.0923(7) 0.0694(7) 0.7050(3) 0.053(2) 1.000 . Uani d ?
C33 -0.0199(7) 0.1154(9) 0.7287(3) 0.056(2) 1.000 . Uani d ?
C34 -0.0869(6) 0.2239(7) 0.7081(2) 0.038(2) 1.000 . Uani d ?
C35 -0.0389(7) 0.2825(6) 0.6627(3) 0.047(2) 1.000 . Uani d ?
C36 0.0744(6) 0.2334(6) 0.6392(3) 0.043(2) 1.000 . Uani d ?
C37 -0.2844(7) 0.3490(8) 0.7071(3) 0.059(2) 1.000 . Uani d ?
H1 0.4636 0.2740 0.6123 0.076 1.000 . Uiso c ?
H2 0.4936 0.4308 0.5467 0.076 1.000 . Uiso c ?
H3 0.2275 0.2426 0.4562 0.076 1.000 . Uiso c ?
H4 0.1966 0.0871 0.5211 0.076 1.000 . Uiso c ?
H5 0.2095 0.4894 0.4336 0.076 1.000 . Uiso c ?
H6 0.3230 0.5409 0.3985 0.076 1.000 . Uiso c ?
H7 0.2888 0.3916 0.3992 0.076 1.000 . Uiso c ?
H8 0.5114 -0.1073 0.6361 0.076 1.000 . Uiso c ?
H9 0.6749 -0.1324 0.6985 0.076 1.000 . Uiso c ?
H10 0.5077 0.1575 0.7850 0.076 1.000 . Uiso c ?
H11 0.3485 0.1845 0.7213 0.076 1.000 . Uiso c ?
H12 0.7002 -0.0066 0.8604 0.076 1.000 . Uiso c ?
H13 0.7766 0.1055 0.8323 0.076 1.000 . Uiso c ?
H14 0.6234 0.1061 0.8329 0.076 1.000 . Uiso c ?
H15 0.4113 -0.1316 0.5608 0.076 1.000 . Uiso c ?
H16 0.3473 -0.3278 0.5214 0.076 1.000 . Uiso c ?
H17 -0.0153 -0.3019 0.5871 0.076 1.000 . Uiso c ?
H18 0.0475 -0.1030 0.6275 0.076 1.000 . Uiso c ?
H19 -0.0017 -0.5144 0.5737 0.076 1.000 . Uiso c ?
H20 -0.0564 -0.4584 0.5218 0.076 1.000 . Uiso c ?
H21 0.0107 -0.5960 0.5228 0.076 1.000 . Uiso c ?
H22 0.1380 -0.0035 0.7197 0.076 1.000 . Uiso c ?
H23 -0.0524 0.0736 0.7591 0.076 1.000 . Uiso c ?
H24 -0.0830 0.3564 0.6483 0.076 1.000 . Uiso c ?
H25 0.1054 0.2736 0.6079 0.076 1.000 . Uiso c ?
H26 -0.3342 0.3981 0.7313 0.076 1.000 . Uiso c ?
H27 -0.2360 0.4069 0.6851 0.076 1.000 . Uiso c ?
H28 -0.3427 0.2972 0.6861 0.076 1.000 . Uiso c ?

loop_
_atom_site_aniso_label
_atom_site_aniso_U_11
_atom_site_aniso_U_22
_atom_site_aniso_U_33
_atom_site_aniso_U_12
_atom_site_aniso_U_13
_atom_site_aniso_U_23
I 0.0530(3) 0.0548(3) 0.0751(3) -0.0049(2) 0.0136(3) -0.0068(3)
P 0.0295(9) 0.0280(8) 0.0379(7) 0.0017(6) 0.0000(7) 0.0001(6)
O1 0.060(3) 0.045(3) 0.055(3) -0.002(2) 0.007(2) 0.016(2)
O2 0.047(3) 0.047(3) 0.051(2) 0.004(2) -0.017(2) -0.000(2)
O3 0.057(4) 0.041(3) 0.079(3) -0.014(2) 0.011(3) -0.023(3)
O4 0.043(3) 0.059(3) 0.055(3) 0.016(2) 0.012(2) 0.004(2)
C1 0.032(3) 0.026(3) 0.035(3) 0.005(2) 0.010(3) -0.003(2)
C2 0.033(4) 0.036(4) 0.045(3) -0.005(3) -0.009(3) -0.003(3)
C3 0.045(4) 0.026(3) 0.051(3) -0.008(3) 0.006(3) 0.003(3)
C4 0.035(4) 0.027(4) 0.039(3) 0.002(2) 0.007(2) 0.001(3)
C5 0.038(4) 0.036(4) 0.037(3) 0.002(3) -0.001(3) 0.006(3)
C6 0.050(4) 0.026(4) 0.039(3) -0.005(2) 0.007(3) -0.007(3)
C7 0.064(5) 0.059(5) 0.053(4) 0.015(4) 0.008(4) 0.019(3)
C11 0.034(4) 0.031(4) 0.038(3) 0.006(3) -0.007(3) 0.005(3)
C12 0.044(4) 0.035(4) 0.037(3) -0.000(3) 0.006(3) -0.007(3)
C13 0.036(4) 0.035(4) 0.040(3) 0.007(3) 0.001(3) -0.006(3)
C14 0.032(4) 0.035(4) 0.040(3) -0.012(3) -0.002(3) 0.008(3)
C15 0.040(4) 0.030(5) 0.048(4) -0.001(3) -0.011(3) -0.012(3)
C16 0.043(4) 0.028(4) 0.046(3) 0.005(3) 0.002(3) -0.007(3)
C17 0.053(5) 0.068(5) 0.049(3) -0.006(4) -0.011(4) -0.007(3)
C21 0.035(3) 0.031(4) 0.033(3) -0.002(2) -0.004(3) -0.004(3)
C22 0.042(4) 0.045(4) 0.040(3) -0.005(3) 0.003(3) -0.004(3)
C23 0.043(4) 0.037(4) 0.046(3) -0.001(3) 0.009(3) -0.013(3)
C24 0.042(4) 0.030(4) 0.039(3) 0.002(3) 0.000(3) -0.002(3)
C25 0.039(4) 0.037(4) 0.061(4) -0.002(3) -0.003(3) -0.001(3)
C26 0.036(3) 0.039(4) 0.055(3) 0.001(3) -0.005(3) -0.007(4)
C27 0.059(5) 0.038(4) 0.059(4) -0.010(3) -0.008(4) -0.004(3)
C31 0.026(3) 0.037(4) 0.038(3) 0.003(3) -0.001(2) -0.001(3)
C32 0.042(4) 0.060(5) 0.056(4) 0.020(3) 0.007(3) 0.013(3)
C33 0.050(5) 0.068(5) 0.051(4) 0.012(4) 0.013(3) 0.009(4)
C34 0.037(4) 0.046(4) 0.032(3) 0.000(3) 0.000(3) -0.003(3)
C35 0.051(4) 0.030(4) 0.061(4) 0.020(3) 0.000(4) 0.010(3)
C36 0.046(4) 0.038(4) 0.045(4) 0.008(3) 0.005(3) 0.004(3)
C37 0.047(5) 0.059(5) 0.071(4) 0.014(4) 0.009(4) -0.015(4)

loop_
_atom_type_symbol
_atom_type_oxidation_number
_atom_type_number_in_cell
_atom_type_scat_dispersion_real
_atom_type_scat_dispersion_imag
_atom_type_scat_source
C 0 112 0.000 0.000 'International Tables for Crystallography (1992, Vol. C, Table 6.1.1.2)'
H 0 112 0.000 0.000 'International Tables for Crystallography (1992, Vol. C, Table 6.1.1.2)'
O 0 16 0.000 0.000 'International Tables for Crystallography (1992, Vol. C, Table 6.1.1.2)'
P 0 4 0.000 0.000 'International Tables for Crystallography (1992, Vol. C, Table 6.1.1.2)'
I 0 4 0.000 0.000 'International Tables for Crystallography (1992, Vol. C, Table 6.1.1.2)'

loop_
_geom_angle_atom_site_label_1
_geom_angle_atom_site_label_2
_geom_angle_atom_site_label_3
_geom_angle
_geom_angle_site_symmetry_1
_geom_angle_site_symmetry_2
_geom_angle_site_symmetry_3
_geom_angle_publ_flag
C1 P C11 112.6(3) . . . ?
C1 P C21 107.6(3) . . . ?
C1 P C31 107.6(3) . . . ?
C11 P C21 111.3(3) . . . ?
C11 P C31 108.2(3) . . . ?
C21 P C31 109.4(3) . . . ?
C4 O1 C7 118.7(5) . . . ?
C4 O1 H5 102.7 . . . no
C4 O1 H6 146.2 . . . no
C4 O1 H7 103.4 . . . no
C7 O1 H5 27.4 . . . no
C7 O1 H6 27.5 . . . no
C7 O1 H7 27.5 . . . no
H5 O1 H6 47.0 . . . no
H5 O1 H7 47.0 . . . no
H6 O1 H7 47.0 . . . no
C14 O2 C17 117.6(6) . . . ?
C14 O2 H12 132.0 . . . no
C14 O2 H13 124.7 . . . no
C14 O2 H14 91.0 . . . no
C17 O2 H12 27.9 . . . no
C17 O2 H13 27.2 . . . no
C17 O2 H14 26.9 . . . no
H12 O2 H13 46.9 . . . no
H12 O2 H14 46.9 . . . no
H13 O2 H14 46.9 . . . no
C24 O3 C27 117.2(6) . . . ?
C24 O3 H19 98.0 . . . no
C24 O3 H20 105.0 . . . no
C24 O3 H21 143.4 . . . no
C27 O3 H19 27.1 . . . no
C27 O3 H20 27.8 . . . no
C27 O3 H21 26.7 . . . no
H19 O3 H20 46.7 . . . no
H19 O3 H21 46.6 . . . no
H20 O3 H21 46.7 . . . no
C34 O4 C37 117.8(5) . . . ?
C34 O4 H26 141.3 . . . no
C34 O4 H27 94.7 . . . no
C34 O4 H28 111.8 . . . no
C37 O4 H26 26.8 . . . no
C37 O4 H27 27.2 . . . no
C37 O4 H28 27.5 . . . no
H26 O4 H27 46.6 . . . no
H26 O4 H28 46.6 . . . no
H27 O4 H28 46.6 . . . no
P C1 C2 120.2(5) . . . ?
P C1 C6 120.7(5) . . . ?
C2 C1 C6 118.8(6) . . . ?
C1 C2 C3 118.9(6) . . . ?
C1 C2 H1 121.3 . . . no
C3 C2 H1 119.7 . . . no
C2 C3 C4 120.2(6) . . . ?
C2 C3 H2 119.5 . . . no
C4 C3 H2 120.4 . . . no
O1 C4 C3 115.1(5) . . . ?
O1 C4 C5 124.3(6) . . . ?
C3 C4 C5 120.6(6) . . . ?
C4 C5 C6 119.4(6) . . . ?
C4 C5 H3 120.9 . . . no
C6 C5 H3 119.7 . . . no
C1 C6 C5 122.0(6) . . . ?
C1 C6 H4 119.1 . . . no
C5 C6 H4 119.0 . . . no
O1 C7 H5 109.6 . . . no
O1 C7 H6 109.5 . . . no
O1 C7 H7 109.4 . . . no
H5 C7 H6 109.5 . . . no
H5 C7 H7 109.6 . . . no
H6 C7 H7 109.3 . . . no
P C11 C12 121.4(5) . . . ?
P C11 C16 119.8(4) . . . ?
C12 C11 C16 118.8(6) . . . ?
C11 C12 C13 120.3(6) . . . ?
C11 C12 H8 119.8 . . . no
C13 C12 H8 119.9 . . . no
C12 C13 C14 120.9(6) . . . ?
C12 C13 H9 119.9 . . . no
C14 C13 H9 119.2 . . . no
O2 C14 C13 116.6(6) . . . ?
O2 C14 C15 124.3(6) . . . ?
C13 C14 C15 119.1(6) . . . ?
C14 C15 C16 119.4(7) . . . ?
C14 C15 H10 120.2 . . . no
C16 C15 H10 120.4 . . . no
C11 C16 C15 121.4(6) . . . ?
C11 C16 H11 119.3 . . . no
C15 C16 H11 119.3 . . . no
O2 C17 H12 108.1 . . . no
O2 C17 H13 109.4 . . . no
O2 C17 H14 109.8 . . . no
H12 C17 H13 108.9 . . . no
H12 C17 H14 109.7 . . . no
H13 C17 H14 110.9 . . . no
P C21 C22 120.0(4) . . . ?
P C21 C26 120.3(5) . . . ?
C22 C21 C26 119.5(6) . . . ?
C21 C22 C23 120.0(6) . . . ?
C21 C22 H15 119.9 . . . no
C23 C22 H15 120.1 . . . no
C22 C23 C24 120.2(6) . . . ?
C22 C23 H16 120.0 . . . no
C24 C23 H16 119.9 . . . no
O3 C24 C23 114.9(6) . . . ?
O3 C24 C25 123.9(6) . . . ?
C23 C24 C25 121.2(6) . . . ?
C24 C25 C26 119.1(6) . . . ?
C24 C25 H17 121.1 . . . no
C26 C25 H17 119.8 . . . no
C21 C26 C25 120.0(6) . . . ?
C21 C26 H18 119.8 . . . no
C25 C26 H18 120.1 . . . no
O3 C27 H19 109.9 . . . no
O3 C27 H20 108.6 . . . no
O3 C27 H21 110.5 . . . no
H19 C27 H20 108.3 . . . no
H19 C27 H21 110.4 . . . no
H20 C27 H21 109.1 . . . no
P C31 C32 119.9(5) . . . ?
P C31 C36 121.5(5) . . . ?
C32 C31 C36 118.6(5) . . . ?
C31 C32 C33 120.9(7) . . . ?
C31 C32 H22 119.6 . . . no
C33 C32 H22 119.5 . . . no
C32 C33 C34 120.2(7) . . . ?
C32 C33 H23 120.2 . . . no
C34 C33 H23 119.6 . . . no
O4 C34 C33 116.6(6) . . . ?
O4 C34 C35 124.6(6) . . . ?
C33 C34 C35 118.8(6) . . . ?
C34 C35 C36 119.9(6) . . . ?
C34 C35 H24 119.9 . . . no
C36 C35 H24 120.2 . . . no
C31 C36 C35 121.6(6) . . . ?
C31 C36 H25 119.4 . . . no
C35 C36 H25 119.0 . . . no
O4 C37 H26 110.1 . . . no
O4 C37 H27 109.4 . . . no
O4 C37 H28 109.1 . . . no
H26 C37 H27 110.0 . . . no
H26 C37 H28 109.4 . . . no
H27 C37 H28 108.8 . . . no

loop_
_geom_bond_atom_site_label_1
_geom_bond_atom_site_label_2
_geom_bond_distance
_geom_bond_site_symmetry_1
_geom_bond_site_symmetry_2
_geom_bond_publ_flag
P C1 1.781(6) . . ?
P C11 1.809(6) . . ?
P C21 1.794(6) . . ?
P C31 1.795(6) . . ?
O1 C4 1.362(8) . . ?
O1 C7 1.408(9) . . ?
O1 H5 1.94 . . no
O1 H6 1.94 . . no
O1 H7 1.94 . . no
O2 C14 1.357(8) . . ?
O2 C17 1.421(8) . . ?
O2 H12 1.95 . . no
O2 H13 1.95 . . no
O2 H14 1.95 . . no
O3 C24 1.357(7) . . ?
O3 C27 1.422(9) . . ?
O3 H19 1.96 . . no
O3 H20 1.96 . . no
O3 H21 1.96 . . no
O4 C34 1.339(8) . . ?
O4 C37 1.427(10) . . ?
O4 H26 1.96 . . no
O4 H27 1.96 . . no
O4 H28 1.96 . . no
C1 C2 1.410(9) . . ?
C1 C6 1.376(9) . . ?
C2 C3 1.404(10) . . ?
C2 H1 0.94 . . no
C3 C4 1.388(9) . . ?
C3 H2 0.95 . . no
C4 C5 1.363(9) . . ?
C5 C6 1.383(10) . . ?
C5 H3 0.95 . . no
C6 H4 0.95 . . no
C7 H5 0.95 . . no
C7 H6 0.95 . . no
C7 H7 0.95 . . no
C11 C12 1.388(9) . . ?
C11 C16 1.382(9) . . ?
C12 C13 1.366(9) . . ?
C12 H8 0.95 . . no
C13 C14 1.386(9) . . ?
C13 H9 0.96 . . no
C14 C15 1.397(10) . . ?
C15 C16 1.370(9) . . ?
C15 H10 0.95 . . no
C16 H11 0.95 . . no
C17 H12 0.96 . . no
C17 H13 0.95 . . no
C17 H14 0.94 . . no
C21 C22 1.412(9) . . ?
C21 C26 1.394(8) . . ?
C22 C23 1.369(9) . . ?
C22 H15 0.96 . . no
C23 C24 1.395(10) . . ?
C23 H16 0.95 . . no
C24 C25 1.376(10) . . ?
C25 C26 1.408(10) . . ?
C25 H17 0.95 . . no
C26 H18 0.94 . . no
C27 H19 0.95 . . no
C27 H20 0.96 . . no
C27 H21 0.94 . . no
C31 C32 1.408(10) . . ?
C31 C36 1.355(9) . . ?
C32 C33 1.370(10) . . ?
C32 H22 0.95 . . no
C33 C34 1.395(11) . . ?
C33 H23 0.95 . . no
C34 C35 1.396(10) . . ?
C35 C36 1.389(9) . . ?
C35 H24 0.95 . . no
C36 H25 0.96 . . no
C37 H26 0.94 . . no
C37 H27 0.95 . . no
C37 H28 0.96 . . no

loop_
_geom_contact_atom_site_label_1
_geom_contact_atom_site_label_2
_geom_contact_distance
_geom_contact_site_symmetry_1
_geom_contact_site_symmetry_2
_geom_contact_publ_flag
I H2 3.1402 . 1_545 no
I H27 3.1464 . 1_645 no
I H17 3.1470 . 1_655 no
I C37 3.871(9) . 1_645 no
O1 H16 2.7639 . 1_565 no
O1 O3 3.202(7) . 1_565 no
O1 H18 3.2022 . 3_556 no
O1 H4 3.2198 . 3_556 no
O1 C26 3.484(8) . 3_556 no
O1 C23 3.579(8) . 1_565 no
O1 C36 3.706(9) . 3_556 no
O1 C25 3.888(8) . 3_556 no
O2 H23 2.7892 . 1_655 no
O2 H11 3.0052 . 4_646 no
O2 O4 3.362(7) . 1_655 no
O2 C33 3.495(10) . 1_655 no
O2 C16 3.801(8) . 4_646 no
O2 C34 3.858(9) . 1_655 no
O2 C36 3.900(9) . 4_646 no
O3 H5 2.5802 . 1_545 no
O3 C4 3.127(9) . 1_545 no
O3 C7 3.284(10) . 1_545 no
O3 H15 3.3009 . 3_446 no
O3 C5 3.493(9) . 1_545 no
O3 C3 3.577(9) . 1_545 no
O4 H22 2.7123 . 4_556 no
O4 H13 3.0092 . 1_455 no
O4 C14 3.329(9) . 1_455 no
O4 C17 3.460(9) . 1_455 no
O4 C15 3.465(10) . 1_455 no
O4 C32 3.632(9) . 4_556 no
C1 H21 3.2132 . 3_546 no
C1 C27 3.787(9) . 3_546 no
C2 H12 2.9678 . 4_656 no
C2 C17 3.834(10) . 4_656 no
C3 H12 3.1388 . 4_656 no
C3 H4 3.1765 . 3_556 no
C3 H3 3.1786 . 3_556 no
C3 H21 3.2659 . 3_546 no
C3 H16 3.3004 . 1_565 no
C3 C6 3.736(10) . 3_556 no
C3 C5 3.737(9) . 3_556 no
C3 C23 3.890(10) . 1_565 no
C4 H21 3.0591 . 3_546 no
C4 H16 3.3006 . 1_565 no
C4 C27 3.895(10) . 3_546 no
C5 H21 2.8747 . 3_546 no
C5 H21 3.2169 . 1_565 no
C5 C27 3.489(10) . 3_546 no
C5 C27 3.803(11) . 1_565 no
C6 H21 2.9526 . 3_546 no
C6 H20 3.0509 . 3_546 no
C6 C27 3.428(10) . 3_546 no
C7 H18 3.1453 . 3_556 no
C7 C26 3.724(11) . 3_556 no
C7 C35 3.725(12) . 3_556 no
C7 C12 3.726(10) . 3_456 no
C7 C36 3.819(11) . 3_556 no
C7 C13 3.832(10) . 3_456 no
C11 H26 2.9560 . 4_546 no
C11 C37 3.862(10) . 4_546 no
C12 H10 3.1869 . 4_646 no
C12 H26 3.2101 . 4_546 no
C13 H10 3.0143 . 4_646 no
C13 H11 3.1880 . 4_646 no
C13 H26 3.2375 . 4_546 no
C13 C15 3.677(10) . 4_646 no
C13 C16 3.766(10) . 4_646 no
C14 H26 2.9904 . 4_546 no
C14 C37 3.783(10) . 4_546 no
C14 C37 3.810(11) . 1_655 no
C15 H26 2.7397 . 4_546 no
C15 H28 3.0521 . 1_655 no
C15 C37 3.490(12) . 1_655 no
C15 C37 3.559(10) . 4_546 no
C16 H26 2.7253 . 4_546 no
C16 H28 3.1552 . 1_655 no
C16 C37 3.608(10) . 4_546 no
C16 C37 3.849(11) . 1_655 no
C17 H23 3.1333 . 1_655 no
C17 C24 3.524(10) . 4_656 no
C17 C23 3.630(10) . 4_656 no
C17 C25 3.700(10) . 4_656 no
C17 C22 3.876(9) . 4_656 no
C22 H20 2.8606 . 3_546 no
C22 C27 3.734(10) . 3_546 no
C24 H13 3.1185 . 4_646 no
C24 H12 3.1949 . 4_646 no
C25 H13 2.9836 . 4_646 no
C26 H6 3.0910 . 3_456 no
C26 H13 3.1715 . 4_646 no
C27 H25 2.9912 . 1_545 no
C27 H15 3.0768 . 3_446 no
C27 H24 3.3014 . 1_545 no
C27 C36 3.738(10) . 1_545 no
C27 C35 3.880(11) . 1_545 no
C32 C37 3.725(10) . 4_546 no
C34 H7 3.2493 . 3_456 no
C35 H7 2.9486 . 3_456 no
C35 H19 3.0990 . 1_565 no
C36 H19 3.1548 . 1_565 no
C36 H7 3.3088 . 3_456 no
C37 H22 2.8237 . 4_556 no
H1 H28 2.7377 . 1_655 no
H1 H12 2.8620 . 4_656 no
H2 H4 2.7006 . 3_556 no
H6 H18 2.4521 . 3_556 no
H9 H11 2.7810 . 4_646 no
H9 H10 2.8513 . 4_646 no
H13 H23 2.5766 . 1_655 no
H15 H20 2.3310 . 3_546 no
H19 H24 2.4627 . 1_545 no
H19 H25 2.5611 . 1_545 no
H21 H25 2.7265 . 1_545 no
H22 H26 2.5551 . 4_546 no
H22 H27 2.7909 . 4_546 no

loop_
_geom_torsion_atom_site_label_1
_geom_torsion_atom_site_label_2
_geom_torsion_atom_site_label_3
_geom_torsion_atom_site_label_4
_geom_torsion_site_symmetry_1
_geom_torsion_site_symmetry_2
_geom_torsion_site_symmetry_3
_geom_torsion_site_symmetry_4
_geom_torsion
_geom_torsion_publ_flag
P C1 C2 C3 . . . . -171.1(5) no
P C1 C6 C5 . . . . 171.8(5) no
P C11 C12 C13 . . . . -177.0(5) no
P C11 C16 C15 . . . . 175.6(6) no
P C21 C22 C23 . . . . -176.5(6) no
P C21 C26 C25 . . . . 176.2(5) no
P C31 C32 C33 . . . . -175.4(7) no
P C31 C36 C35 . . . . 175.9(6) no
O1 C4 C3 C2 . . . . 179.8(6) no
O1 C4 C5 C6 . . . . -179.2(6) no
O2 C14 C13 C12 . . . . 175.7(6) no
O2 C14 C15 C16 . . . . -177.0(6) no
O3 C24 C23 C22 . . . . -179.4(7) no
O3 C24 C25 C26 . . . . 179.1(7) no
O4 C34 C33 C32 . . . . -179.7(8) no
O4 C34 C35 C36 . . . . -179.7(7) no
C1 P C11 C12 . . . . -86.9(6) no
C1 P C11 C16 . . . . 95.1(6) no
C1 P C21 C22 . . . . 57.0(6) no
C1 P C21 C26 . . . . -118.8(6) no
C1 P C31 C32 . . . . -174.5(6) no
C1 P C31 C36 . . . . 8.6(7) no
C1 C2 C3 C4 . . . . -0.7(10) no
C1 C6 C5 C4 . . . . -0.8(10) no
C2 C1 P C11 . . . . -27.8(7) no
C2 C1 P C21 . . . . -150.9(6) no
C2 C1 P C31 . . . . 91.3(6) no
C2 C1 C6 C5 . . . . -2.0(10) no
C2 C3 C4 C5 . . . . -2.1(11) no
C3 C2 C1 C6 . . . . 2.7(10) no
C3 C4 O1 C7 . . . . -163.7(6) no
C3 C4 C5 C6 . . . . 2.9(11) no
C5 C4 O1 C7 . . . . 18.3(10) no
C6 C1 P C11 . . . . 158.5(5) no
C6 C1 P C21 . . . . 35.4(6) no
C6 C1 P C31 . . . . -82.4(6) no
C11 P C21 C22 . . . . -66.8(6) no
C11 P C21 C26 . . . . 117.4(6) no
C11 P C31 C32 . . . . -52.5(7) no
C11 P C31 C36 . . . . 130.5(6) no
C11 C12 C13 C14 . . . . 1.8(11) no
C11 C16 C15 C14 . . . . 0.9(11) no
C12 C11 P C21 . . . . 34.1(7) no
C12 C11 P C31 . . . . 154.4(6) no
C12 C11 C16 C15 . . . . -2.5(11) no
C12 C13 C14 C15 . . . . -3.4(11) no
C13 C12 C11 C16 . . . . 1.1(11) no
C13 C14 O2 C17 . . . . 179.4(6) no
C13 C14 C15 C16 . . . . 2.0(11) no
C15 C14 O2 C17 . . . . -1.4(10) no
C16 C11 P C21 . . . . -144.0(5) no
C16 C11 P C31 . . . . -23.7(7) no
C21 P C31 C32 . . . . 68.9(6) no
C21 P C31 C36 . . . . -108.0(6) no
C21 C22 C23 C24 . . . . 0.1(10) no
C21 C26 C25 C24 . . . . 0.7(11) no
C22 C21 P C31 . . . . 173.6(5) no
C22 C21 C26 C25 . . . . 0.4(10) no
C22 C23 C24 C25 . . . . 1.0(11) no
C23 C22 C21 C26 . . . . -0.7(10) no
C23 C24 O3 C27 . . . . 174.8(7) no
C23 C24 C25 C26 . . . . -1.3(11) no
C25 C24 O3 C27 . . . . -5.6(10) no
C26 C21 P C31 . . . . -2.2(6) no
C31 C32 C33 C34 . . . . -1.7(13) no
C31 C36 C35 C34 . . . . 0.6(11) no
C32 C31 C36 C35 . . . . -1.1(11) no
C32 C33 C34 C35 . . . . 1.1(12) no
C33 C32 C31 C36 . . . . 1.6(12) no
C33 C34 O4 C37 . . . . -163.8(7) no
C33 C34 C35 C36 . . . . -0.6(11) no
C35 C34 O4 C37 . . . . 15.4(11) no
